data_7717432
loop_
_publ_author_name
'Gon&#xe7;alves, Ana C R'
'Libardi, Silvia H.'
'Borges, J&#xfa;lio C'
'Oliveira, Ronaldo J.'
'Gotzmann, Carla'
'Blacque, Olivier'
'de Albuquerque, Sergio'
'Lopes, Carla D.'
'Alberto, Roger'
'Maia, Pedro I. S.'

_publ_section_title
;
 Rhenium(I) and technetium(I) complexes with megazol derivatives: towards
 the development of a theranostic platform for Chagas disease.
;
_journal_issue 48
_journal_name_full 'Dalton transactions (Cambridge, England : 2003)'
_journal_page_first 19153
_journal_page_last 19165
_journal_paper_doi 10.1039/d4dt02714k
_journal_volume 53
_journal_year 2024
_chemical_formula_moiety 'C7 H8 N6 O2 S'
_chemical_formula_sum 'C7 H8 N6 O2 S'
_chemical_formula_weight 240.25
_chemical_name_common LH,Me
_chemical_name_systematic N-methyl-5-(1-methyl-5-nitro-1H-imidazol-2-yl)-1,3,4-thiadiazol-2-amine
_space_group_crystal_system monoclinic
_space_group_IT_number 14
_space_group_name_Hall '-P 2yn'
_space_group_name_H-M_alt 'P 1 21/n 1'
_atom_sites_solution_hydrogens mixed
_atom_sites_solution_primary dual
_audit_creation_date 2024-06-26
_audit_creation_method
;
Olex2 1.5
(compiled 2023.08.24 svn.re1ec1418 for OlexSys, GUI svn.r6817)
;
_audit_update_record
;
2024-06-28 deposited with the CCDC.	2024-11-01 downloaded from the CCDC.
;
_cell_angle_alpha 90
_cell_angle_beta 95.371(3)
_cell_angle_gamma 90
_cell_formula_units_Z 4
_cell_length_a 5.67495(16)
_cell_length_b 9.4303(2)
_cell_length_c 18.9778(5)
_cell_measurement_reflns_used 5353
_cell_measurement_temperature 159.99(10)
_cell_measurement_theta_max 78.4010
_cell_measurement_theta_min 4.6720
_cell_volume 1011.17(4)
_computing_cell_refinement 'CrysAlisPro 1.171.39.46 (Rigaku OD, 2018)'
_computing_data_collection 'CrysAlisPro 1.171.39.46 (Rigaku OD, 2018)'
_computing_data_reduction 'CrysAlisPro 1.171.39.46 (Rigaku OD, 2018)'
_computing_molecular_graphics 'Olex2 1.5 (Dolomanov et al., 2009)'
_computing_publication_material 'Olex2 1.5 (Dolomanov et al., 2009)'
_computing_structure_refinement 'SHELXL 2016/4 (Sheldrick, 2015)'
_computing_structure_solution 'SHELXT  (Sheldrick, 2015)'
_diffrn_ambient_environment N~2~
_diffrn_ambient_temperature 159.99(10)
_diffrn_detector 'CCD plate'
_diffrn_detector_type 'Pilatus 200K'
_diffrn_measured_fraction_theta_full 0.987
_diffrn_measured_fraction_theta_max 0.981
_diffrn_measurement_details
;
List of Runs (angles in degrees, time in seconds):

  # Type    Start    End  Width  t~exp~   \w     \q     \k     \f   Frames
#--------------------------------------------------------------------------
  1  \w     42.00 128.00   0.50    0.60    --   51.31  38.00  30.00  172
  2  \w     76.00 162.00   0.50    2.40    --   90.00  57.00 -80.46  172
  3  \w     94.00 178.00   0.50    2.40    --  107.75  58.00-102.59  168
  4  \w     98.00 178.00   0.50    2.40    --  107.75  15.00 120.00  160
  5  \w     34.00  88.00   0.50    2.40    --  107.75 -53.00 123.90  108
  6  \w     33.00  82.00   0.50    2.40    --  107.75 -49.00  69.22   98
  7  \w     34.00  84.00   0.50    2.40    --  107.75 -51.00 -29.00  100
  8  \w     30.00  69.00   0.50    2.40    --  107.75 -30.00 -60.00   78
  9  \w     36.00 102.00   0.50    2.40    --  107.75 -59.00-125.76  132
 10  \w     35.00  91.00   0.50    2.40    --  107.75 -55.00 -91.61  112
 11  \w     30.00  69.00   0.50    2.40    --  107.75 -30.00-180.00   78
 12  \w     30.00  69.00   0.50    2.40    --  107.75 -30.00-150.00   78
 13  \w     32.00  77.00   0.50    2.40    --  107.75 -45.00 -90.00   90
 14  \w     30.00  69.00   0.50    2.40    --  107.75 -30.00   0.00   78
 15  \w     35.00  91.00   0.50    2.40    --  107.75 -55.00  25.27  112
 16  \w     30.00  69.00   0.50    2.40    --  107.75 -30.00  90.00   78
 17  \w     30.00  69.00   0.50    2.40    --  107.75 -30.00 150.00   78
 18  \w     28.00 117.00   0.50    2.40    --  107.75 -15.00  90.00  178
 19  \w     40.00 126.00   0.50    0.60    --   54.00  59.00 113.21  172
 20  \w     55.00 141.00   0.50    0.60    --   70.00  60.00-153.54  172
 21  \w    -65.00  21.00   0.50    0.60    --  -51.31  57.00 -30.00  172
 22  \w   -124.00 -37.00   0.50    0.60    --  -51.31 -57.00-180.00  174
 23  \w   -124.00 -37.00   0.50    0.60    --  -51.31 -57.00 -60.00  174
 24  \w   -146.00 -60.00   0.50    2.40    --  -74.00 -59.00-111.65  172
 25  \w   -158.00-113.00   0.50    2.40    --  -86.25 -58.00  41.90   90
;
_diffrn_measurement_device 'four-circle diffractometer'
_diffrn_measurement_device_type 'XtaLAB Synergy, Dualflex, Pilatus 200K'
_diffrn_measurement_method '\w scans'
_diffrn_orient_matrix_type 'CrysAlisPro convention (1999,Acta A55,543-557)'
_diffrn_orient_matrix_UB_11 0.2403646000
_diffrn_orient_matrix_UB_12 -0.0423210000
_diffrn_orient_matrix_UB_13 -0.0254188000
_diffrn_orient_matrix_UB_21 -0.0225163000
_diffrn_orient_matrix_UB_22 0.1209071000
_diffrn_orient_matrix_UB_23 -0.0548281000
_diffrn_orient_matrix_UB_31 0.1269005000
_diffrn_orient_matrix_UB_32 0.1013448000
_diffrn_orient_matrix_UB_33 0.0547097000
_diffrn_radiation_monochromator mirror
_diffrn_radiation_probe x-ray
_diffrn_radiation_type 'Cu K\a'
_diffrn_radiation_wavelength 1.54184
_diffrn_reflns_av_R_equivalents 0.0344
_diffrn_reflns_av_unetI/netI 0.0246
_diffrn_reflns_Laue_measured_fraction_full 0.987
_diffrn_reflns_Laue_measured_fraction_max 0.981
_diffrn_reflns_limit_h_max 7
_diffrn_reflns_limit_h_min -6
_diffrn_reflns_limit_k_max 11
_diffrn_reflns_limit_k_min -10
_diffrn_reflns_limit_l_max 23
_diffrn_reflns_limit_l_min -23
_diffrn_reflns_number 9328
_diffrn_reflns_point_group_measured_fraction_full 0.987
_diffrn_reflns_point_group_measured_fraction_max 0.981
_diffrn_reflns_theta_full 67.684
_diffrn_reflns_theta_max 74.484
_diffrn_reflns_theta_min 4.681
_diffrn_source 'micro-focus sealed X-ray tube'
_diffrn_source_type 'PhotonJet (Cu) X-ray Source'
_exptl_absorpt_coefficient_mu 2.868
_exptl_absorpt_correction_T_max 0.911
_exptl_absorpt_correction_T_min 0.669
_exptl_absorpt_correction_type analytical
_exptl_absorpt_process_details
;
CrysAlisPro 1.171.39.46 (Rigaku Oxford Diffraction, 2018)
Analytical numeric absorption correction using a multifaceted crystal
			model based on expressions derived by R.C. Clark & J.S. Reid.
(Clark, R. C. & Reid, J. S. (1995). Acta Cryst. A51, 887-897)
Empirical absorption correction using spherical harmonics,
 implemented in SCALE3 ABSPACK scaling algorithm.
;
_exptl_crystal_colour colourless
_exptl_crystal_colour_primary colourless
_exptl_crystal_density_diffrn 1.578
_exptl_crystal_description needle
_exptl_crystal_F_000 496
_exptl_crystal_size_max 0.29
_exptl_crystal_size_mid 0.05
_exptl_crystal_size_min 0.04
_refine_diff_density_max 0.481
_refine_diff_density_min -0.351
_refine_diff_density_rms 0.065
_refine_ls_extinction_method none
_refine_ls_goodness_of_fit_ref 1.076
_refine_ls_hydrogen_treatment mixed
_refine_ls_matrix_type full
_refine_ls_number_parameters 151
_refine_ls_number_reflns 2026
_refine_ls_number_restraints 0
_refine_ls_restrained_S_all 1.076
_refine_ls_R_factor_all 0.0439
_refine_ls_R_factor_gt 0.0415
_refine_ls_shift/su_max 0.000
_refine_ls_shift/su_mean 0.000
_refine_ls_structure_factor_coef Fsqd
_refine_ls_weighting_details 'w=1/[\s^2^(Fo^2^)+(0.0606P)^2^+0.8433P] where P=(Fo^2^+2Fc^2^)/3'
_refine_ls_weighting_scheme calc
_refine_ls_wR_factor_gt 0.1147
_refine_ls_wR_factor_ref 0.1162
_reflns_Friedel_coverage 0.000
_reflns_number_gt 1862
_reflns_number_total 2026
_reflns_threshold_expression 'I > 2\s(I)'
_cod_data_source_file d4dt02714k2.cif
_cod_data_source_block 4
_cod_depositor_comments 'Adding full bibliography for 7717431--7717436.cif.'
_cod_original_cell_volume 1011.17(5)
_cod_database_code 7717432
_shelx_shelxl_version_number 2016/4
_chemical_oxdiff_formula 'C7 H8 N6 O2 S'
_chemical_oxdiff_usercomment LB3
_shelx_space_group_comment
;
The symmetry employed for this shelxl refinement is uniquely defined
by the following loop, which should always be used as a source of
symmetry information in preference to the above space-group names.
They are only intended as comments.
;
_shelx_estimated_absorpt_t_max 0.894
_shelx_estimated_absorpt_t_min 0.490
_olex2_refinement_description
;
1. Fixed Uiso
 At 1.2 times of:
  All C(H) groups
 At 1.5 times of:
  All C(H,H,H) groups
2.a Aromatic/amide H refined with riding coordinates:
 C2(H2)
2.b Idealised Me refined as rotating group:
 C3(H3A,H3B,H3C), C7(H7A,H7B,H7C)
;
_olex2_submission_special_instructions 'No special instructions were received'
_oxdiff_exptl_absorpt_empirical_details
;
Empirical correction (ABSPACK) includes:
- Absorption correction using spherical harmonics
- Frame scaling
- Detector area scaling
- B-factor correction
;
_oxdiff_exptl_absorpt_empirical_full_max 1.555
_oxdiff_exptl_absorpt_empirical_full_min 0.570

loop_
_space_group_symop_operation_xyz
'x, y, z'
'-x+1/2, y+1/2, -z+1/2'
'-x, -y, -z'
'x-1/2, -y-1/2, z-1/2'

loop_
_atom_site_label
_atom_site_type_symbol
_atom_site_fract_x
_atom_site_fract_y
_atom_site_fract_z
_atom_site_U_iso_or_equiv
_atom_site_adp_type
_atom_site_occupancy
_atom_site_site_symmetry_order
_atom_site_calc_flag
_atom_site_refinement_flags_posn
_atom_site_refinement_flags_adp
_atom_site_refinement_flags_occupancy
_atom_site_disorder_assembly
_atom_site_disorder_group
S1 S 1.02105(9) 0.78322(5) 0.51178(3) 0.02715(18) Uani 1 1 d . . . . .
O2 O 0.1534(3) 0.7770(2) 0.74949(10) 0.0457(5) Uani 1 1 d . . . . .
O1 O 0.3910(3) 0.6097(2) 0.79061(10) 0.0464(5) Uani 1 1 d . . . . .
N1 N 0.3336(3) 0.7044(2) 0.74772(10) 0.0321(4) Uani 1 1 d . . . . .
N2 N 0.6652(3) 0.65184(18) 0.67552(9) 0.0260(4) Uani 1 1 d . . . . .
N3 N 0.6320(3) 0.84006(18) 0.60285(9) 0.0278(4) Uani 1 1 d . . . . .
N4 N 1.0818(3) 0.56600(18) 0.59354(9) 0.0263(4) Uani 1 1 d . . . . .
N5 N 1.2547(3) 0.55537(18) 0.54831(9) 0.0268(4) Uani 1 1 d . . . . .
N6 N 1.3977(3) 0.6753(2) 0.45275(10) 0.0287(4) Uani 1 1 d . . . . .
H6 H 1.502(5) 0.616(3) 0.4535(15) 0.043(8) Uiso 1 1 d . . . . .
C1 C 0.4788(4) 0.7343(2) 0.69263(11) 0.0271(4) Uani 1 1 d . . . . .
C2 C 0.4606(4) 0.8481(2) 0.64767(11) 0.0289(4) Uani 1 1 d . . . . .
H2 H 0.345532 0.921197 0.647897 0.035 Uiso 1 1 calc R U . . .
C4 C 0.7510(4) 0.7205(2) 0.62055(11) 0.0244(4) Uani 1 1 d . . . . .
C3 C 0.7510(4) 0.5173(2) 0.70759(13) 0.0365(5) Uani 1 1 d . . . . .
H3A H 0.868932 0.475742 0.679131 0.055 Uiso 1 1 calc R U . . .
H3B H 0.617966 0.451494 0.709297 0.055 Uiso 1 1 calc R U . . .
H3C H 0.823382 0.534855 0.755730 0.055 Uiso 1 1 calc R U . . .
C5 C 0.9474(3) 0.6769(2) 0.58157(10) 0.0245(4) Uani 1 1 d . . . . .
C6 C 1.2471(4) 0.6620(2) 0.50222(11) 0.0257(4) Uani 1 1 d . . . . .
C7 C 1.4075(5) 0.8035(3) 0.41097(13) 0.0386(5) Uani 1 1 d . . . . .
H7A H 1.532125 0.794319 0.378829 0.058 Uiso 1 1 calc R U . . .
H7B H 1.442344 0.884692 0.442496 0.058 Uiso 1 1 calc R U . . .
H7C H 1.254778 0.818296 0.383356 0.058 Uiso 1 1 calc R U . . .

loop_
_atom_site_aniso_label
_atom_site_aniso_U_11
_atom_site_aniso_U_22
_atom_site_aniso_U_33
_atom_site_aniso_U_23
_atom_site_aniso_U_13
_atom_site_aniso_U_12
S1 0.0259(3) 0.0246(3) 0.0319(3) 0.00373(18) 0.0072(2) 0.00428(18)
O2 0.0374(10) 0.0512(11) 0.0518(11) 0.0001(8) 0.0212(8) 0.0101(8)
O1 0.0486(11) 0.0478(10) 0.0459(10) 0.0117(8) 0.0200(8) 0.0040(8)
N1 0.0287(10) 0.0341(10) 0.0347(10) -0.0045(8) 0.0087(7) -0.0043(8)
N2 0.0237(9) 0.0250(8) 0.0296(9) 0.0000(6) 0.0049(7) 0.0004(6)
N3 0.0270(9) 0.0256(8) 0.0311(9) -0.0001(7) 0.0046(7) 0.0023(7)
N4 0.0244(9) 0.0248(8) 0.0303(9) 0.0003(7) 0.0051(6) 0.0012(7)
N5 0.0255(9) 0.0245(8) 0.0311(9) 0.0007(7) 0.0072(7) 0.0026(7)
N6 0.0269(9) 0.0265(9) 0.0339(9) 0.0035(7) 0.0090(7) 0.0049(7)
C1 0.0237(10) 0.0286(10) 0.0297(10) -0.0050(8) 0.0060(8) -0.0016(8)
C2 0.0272(11) 0.0264(10) 0.0334(11) -0.0039(8) 0.0046(8) 0.0027(8)
C4 0.0225(10) 0.0237(9) 0.0273(9) -0.0017(7) 0.0037(7) -0.0022(7)
C3 0.0394(13) 0.0288(11) 0.0435(12) 0.0095(9) 0.0152(10) 0.0049(9)
C5 0.0222(10) 0.0227(9) 0.0289(10) 0.0002(8) 0.0036(7) -0.0014(8)
C6 0.0248(10) 0.0230(9) 0.0293(10) -0.0013(7) 0.0032(8) 0.0004(8)
C7 0.0426(13) 0.0339(12) 0.0411(13) 0.0105(10) 0.0148(10) 0.0056(10)

loop_
_atom_type_symbol
_atom_type_description
_atom_type_scat_dispersion_real
_atom_type_scat_dispersion_imag
_atom_type_scat_source
C C 0.0181 0.0091 'International Tables Vol C Tables 4.2.6.8 and 6.1.1.4'
H H 0.0000 0.0000 'International Tables Vol C Tables 4.2.6.8 and 6.1.1.4'
N N 0.0311 0.0180 'International Tables Vol C Tables 4.2.6.8 and 6.1.1.4'
O O 0.0492 0.0322 'International Tables Vol C Tables 4.2.6.8 and 6.1.1.4'
S S 0.3331 0.5567 'International Tables Vol C Tables 4.2.6.8 and 6.1.1.4'

loop_
_exptl_crystal_face_index_h
_exptl_crystal_face_index_k
_exptl_crystal_face_index_l
_exptl_crystal_face_perp_dist
0 1 -1 0.0206
0 -1 1 0.0186
0 0 1 0.0297
0 0 -1 0.0167
-3 -2 -4 0.1129
2 0 -1 0.1338
0 1 1 0.0238
0 -1 -1 0.0148
2 -4 -7 0.0754
2 3 7 0.0936

loop_
_geom_angle_atom_site_label_1
_geom_angle_atom_site_label_2
_geom_angle_atom_site_label_3
_geom_angle
_geom_angle_site_symmetry_1
_geom_angle_site_symmetry_3
_geom_angle_publ_flag
C6 S1 C5 86.14(9) . . ?
O2 N1 C1 116.74(19) . . ?
O1 N1 O2 123.60(19) . . ?
O1 N1 C1 119.67(19) . . ?
C1 N2 C3 128.48(18) . . ?
C4 N2 C1 104.54(17) . . ?
C4 N2 C3 126.96(18) . . ?
C4 N3 C2 105.32(17) . . ?
C5 N4 N5 113.12(17) . . ?
C6 N5 N4 112.10(16) . . ?
C6 N6 H6 116(2) . . ?
C6 N6 C7 121.58(19) . . ?
C7 N6 H6 121(2) . . ?
N2 C1 N1 125.03(19) . . ?
C2 C1 N1 126.9(2) . . ?
C2 C1 N2 108.11(18) . . ?
N3 C2 C1 109.36(18) . . ?
N3 C2 H2 125.3 . . ?
C1 C2 H2 125.3 . . ?
N2 C4 C5 127.17(18) . . ?
N3 C4 N2 112.67(18) . . ?
N3 C4 C5 120.15(18) . . ?
N2 C3 H3A 109.5 . . ?
N2 C3 H3B 109.5 . . ?
N2 C3 H3C 109.5 . . ?
H3A C3 H3B 109.5 . . ?
H3A C3 H3C 109.5 . . ?
H3B C3 H3C 109.5 . . ?
N4 C5 S1 114.62(15) . . ?
N4 C5 C4 127.08(19) . . ?
C4 C5 S1 118.29(15) . . ?
N5 C6 S1 114.01(15) . . ?
N5 C6 N6 123.39(19) . . ?
N6 C6 S1 122.60(16) . . ?
N6 C7 H7A 109.5 . . ?
N6 C7 H7B 109.5 . . ?
N6 C7 H7C 109.5 . . ?
H7A C7 H7B 109.5 . . ?
H7A C7 H7C 109.5 . . ?
H7B C7 H7C 109.5 . . ?

loop_
_geom_bond_atom_site_label_1
_geom_bond_atom_site_label_2
_geom_bond_distance
_geom_bond_site_symmetry_2
_geom_bond_publ_flag
S1 C5 1.743(2) . ?
S1 C6 1.740(2) . ?
O2 N1 1.233(3) . ?
O1 N1 1.232(3) . ?
N1 C1 1.419(3) . ?
N2 C1 1.376(3) . ?
N2 C4 1.356(3) . ?
N2 C3 1.471(3) . ?
N3 C2 1.353(3) . ?
N3 C4 1.341(3) . ?
N4 N5 1.367(2) . ?
N4 C5 1.302(3) . ?
N5 C6 1.331(3) . ?
N6 H6 0.82(3) . ?
N6 C6 1.333(3) . ?
N6 C7 1.450(3) . ?
C1 C2 1.368(3) . ?
C2 H2 0.9500 . ?
C4 C5 1.454(3) . ?
C3 H3A 0.9800 . ?
C3 H3B 0.9800 . ?
C3 H3C 0.9800 . ?
C7 H7A 0.9800 . ?
C7 H7B 0.9800 . ?
C7 H7C 0.9800 . ?

loop_
_geom_hbond_atom_site_label_D
_geom_hbond_atom_site_label_H
_geom_hbond_atom_site_label_A
_geom_hbond_distance_DH
_geom_hbond_distance_HA
_geom_hbond_distance_DA
_geom_hbond_angle_DHA
_geom_hbond_site_symmetry_A
N6 H6 N5_$1 0.82(3) 2.12(3) 2.938(3) 174(3) 3_866
C2 H2 O1_$2 0.95 2.57 3.446(3) 153.1 2_556
C3 H3A N4 0.98 2.28 3.030(3) 132.7 .
C3 H3B O2_$3 0.98 2.43 3.379(3) 162.1 2_546

loop_
_geom_torsion_atom_site_label_1
_geom_torsion_atom_site_label_2
_geom_torsion_atom_site_label_3
_geom_torsion_atom_site_label_4
_geom_torsion
_geom_torsion_site_symmetry_1
_geom_torsion_site_symmetry_2
_geom_torsion_site_symmetry_3
_geom_torsion_site_symmetry_4
_geom_torsion_publ_flag
O2 N1 C1 N2 -169.6(2) . . . . ?
O2 N1 C1 C2 10.6(3) . . . . ?
O1 N1 C1 N2 10.4(3) . . . . ?
O1 N1 C1 C2 -169.4(2) . . . . ?
N1 C1 C2 N3 179.44(19) . . . . ?
N2 C1 C2 N3 -0.4(2) . . . . ?
N2 C4 C5 S1 179.14(16) . . . . ?
N2 C4 C5 N4 -2.2(3) . . . . ?
N3 C4 C5 S1 -0.3(3) . . . . ?
N3 C4 C5 N4 178.35(19) . . . . ?
N4 N5 C6 S1 -0.4(2) . . . . ?
N4 N5 C6 N6 179.91(19) . . . . ?
N5 N4 C5 S1 -0.1(2) . . . . ?
N5 N4 C5 C4 -178.88(19) . . . . ?
C1 N2 C4 N3 0.5(2) . . . . ?
C1 N2 C4 C5 -179.01(19) . . . . ?
C2 N3 C4 N2 -0.8(2) . . . . ?
C2 N3 C4 C5 178.79(18) . . . . ?
C4 N2 C1 N1 -179.90(19) . . . . ?
C4 N2 C1 C2 0.0(2) . . . . ?
C4 N3 C2 C1 0.7(2) . . . . ?
C3 N2 C1 N1 1.6(3) . . . . ?
C3 N2 C1 C2 -178.5(2) . . . . ?
C3 N2 C4 N3 179.03(19) . . . . ?
C3 N2 C4 C5 -0.5(3) . . . . ?
C5 S1 C6 N5 0.23(16) . . . . ?
C5 S1 C6 N6 179.96(19) . . . . ?
C5 N4 N5 C6 0.3(2) . . . . ?
C6 S1 C5 N4 -0.05(16) . . . . ?
C6 S1 C5 C4 178.81(17) . . . . ?
C7 N6 C6 S1 10.2(3) . . . . ?
C7 N6 C6 N5 -170.1(2) . . . . ?

loop_
_exptl_oxdiff_crystal_face_indexfrac_h
_exptl_oxdiff_crystal_face_indexfrac_k
_exptl_oxdiff_crystal_face_indexfrac_l
_exptl_oxdiff_crystal_face_x
_exptl_oxdiff_crystal_face_y
_exptl_oxdiff_crystal_face_z
0.0001 0.9997 -1.0005 -0.0169 0.1757 0.0466
-0.0001 -0.9997 1.0005 0.0169 -0.1757 -0.0466
-0.0001 0.0005 1.0003 -0.0255 -0.0548 0.0548
0.0001 -0.0005 -1.0003 0.0255 0.0548 -0.0548
-2.9991 -2.0077 -4.0031 -0.5341 0.0443 -0.8031
1.9999 0.0032 -0.9990 0.5060 0.0101 0.1994
-0.0002 1.0007 1.0002 -0.0678 0.0662 0.1561
0.0002 -1.0007 -1.0002 0.0678 -0.0662 -0.1561
2.0007 -4.0005 -7.0006 0.8282 -0.1449 -0.5345
1.9988 3.0076 7.0034 0.1751 -0.0654 0.9416
